data_2020756
loop_
_publ_author_name
'Enjalbert, Renee'
'Galy, Jean'

_publ_section_title
;
 A refinement of the structure of V~2~O~5~
;
_journal_coden_ASTM ACSCEE
_journal_issue 11
_journal_name_full
;
 Acta Crystallographica, Section C: Crystal Structure Communications
;
_journal_page_first 1467
_journal_page_last 1469
_journal_paper_doi 10.1107/s0108270186091825
_journal_volume 42
_journal_year 1986
_chemical_formula_sum 'O5 V2'
_chemical_formula_weight 181.88
_space_group_IT_number 59
_symmetry_cell_setting orthorhombic
_symmetry_Int_Tables_number 59
_symmetry_space_group_name_Hall '-P 2ab 2a'
_symmetry_space_group_name_H-M 'P m m n :2'
_cell_angle_alpha 90.
_cell_angle_beta 90.
_cell_angle_gamma 90.
_cell_formula_units_Z 2
_cell_length_a 11.512(3)
_cell_length_b 3.564(1)
_cell_length_c 4.368(1)
_cell_volume 179.21(8)
_diffrn_ambient_temperature 292
_diffrn_radiation_probe x-ray
_diffrn_radiation_type MoK\a
_diffrn_radiation_wavelength 0.71069
_exptl_absorpt_coefficient_mu 4.94
_exptl_crystal_density_diffrn 3.37
_exptl_crystal_F_000 172
_refine_ls_number_parameters 24
_refine_ls_number_reflns 334
_refine_ls_R_factor_gt 0.020
_refine_ls_wR_factor_gt 0.027
_cod_data_source_file Acta-Cryst-1986-C42-1467-1469.cif
_cod_data_source_block V2O5
_cod_original_sg_symbol_H-M 'P m m n'
_cod_database_code 2020756

loop_
_space_group_symop_id
_space_group_symop_operation_xyz
1 x,y,z
2 1/2-x,1/2-y,z
3 1/2+x,-y,-z
4 -x,1/2+y,-z
5 -x,-y,-z
6 1/2+x,1/2+y,-z
7 1/2-x,y,z
8 x,1/2-y,z

loop_
_atom_site_label
_atom_site_type_symbol
_atom_site_thermal_displace_type
_atom_site_fract_x
_atom_site_fract_y
_atom_site_fract_z
_atom_site_occupancy
_atom_site_U_iso_or_equiv
_atom_site_calc_flag
_atom_site_refinement_flags
_atom_site_disorder_assembly
_atom_site_disorder_group
V V Uiso 0.10118(8) 0.25000 0.8917(2) 1.000 0.0068(1) . . . .
O1 O Uiso 0.1043(4) 0.25000 0.5310(10) 1.000 0.0153(9) . . . .
O2 O Uiso -0.0689(3) 0.25000 0.0030(10) 1.000 0.0100(8) . . . .
O3 O Uiso 0.25000 0.25000 0.001(2) 1.000 0.0114(13) . . . .

loop_
_geom_angle_atom_site_label_1
_geom_angle_atom_site_label_2
_geom_angle_atom_site_label_3
_geom_angle
_geom_angle_site_symmetry_1
_geom_angle_site_symmetry_2
_geom_angle_site_symmetry_3
_geom_angle_publ_flag
O1 V O2 105.3(2) . . 1_556 yes
O1 V O3 104.3(3) . . 1_556 yes
O1 V O2 104.44(14) . . 4_546 yes
O1 V O2 104.44(14) . . 4_556 yes
O2 V O3 150.5(3) 1_556 . 1_556 yes
O2 V O2 75.46(11) 1_556 . 4_546 yes
O2 V O2 75.46(11) 1_556 . 4_556 yes
O2 V O3 97.18(14) 4_546 . 1_556 yes
O2 V O3 97.18(14) 4_556 . 1_556 yes
O2 V O2 143.29(17) 4_546 . 4_556 yes
V O2 V 104.54(11) 1_554 . 4_546 yes
V O2 V 104.54(11) 1_554 . 4_556 yes
V O2 V 143.3(2) 4_546 . 4_556 yes
V O3 V 148.9(5) 1_554 . 2_554 yes

loop_
_geom_bond_atom_site_label_1
_geom_bond_atom_site_label_2
_geom_bond_distance
_geom_bond_site_symmetry_1
_geom_bond_site_symmetry_2
_geom_bond_publ_flag
V O1 1.576(4) . . yes
V O2 2.017(4) . 1_556 yes
V O3 1.779(3) . 1_556 yes
V O2 1.8775(14) . 4_546 yes
V O2 1.8775(14) . 4_556 yes
